data_7042497
loop_
_publ_author_name
'Szimhardt, Norbert'
'B\"olter, Marc F'
'Born, Maximilian'
'Klap\"otke, Thomas M'
'Stierstorfer, J\"org'

_publ_section_title
;
 Metal salts and complexes of 1,1'-dinitramino-5,5'-bitetrazole.
;
_journal_issue 15
_journal_name_full 'Dalton transactions (Cambridge, England : 2003)'
_journal_page_first 5033
_journal_page_last 5040
_journal_paper_doi 10.1039/c7dt00536a
_journal_volume 46
_journal_year 2017
_chemical_formula_moiety 'C2 N12 O4, 2(Rb)'
_chemical_formula_sum 'C2 N12 O4 Rb2'
_chemical_formula_weight 427.08
_chemical_name_common 'rubidium 1,1-dinitramino-5,5-bitetrazolate'
_chemical_name_systematic 'rubidium 1,1-dinitramino-5,5-bitetrazolate'
_space_group_IT_number 2
_symmetry_cell_setting triclinic
_symmetry_Int_Tables_number 2
_symmetry_space_group_name_Hall '-P 1'
_symmetry_space_group_name_H-M 'P -1'
_atom_sites_solution_primary direct
_atom_sites_solution_secondary difmap
_audit_creation_date
;
'Wed Sep 23 19:50:06 2015'
;
_audit_creation_method
;
CrysAlisPro, Oxford Diffraction Ltd.,
Version 1.171.35.11 (release 16-05-2011 CrysAlis171 .NET)
(compiled May 16 2011,17:55:39)
;
_audit_update_record
;
2016-08-19 deposited with the CCDC.
2017-03-16 downloaded from the CCDC.
;
_cell_angle_alpha 66.821(8)
_cell_angle_beta 86.667(7)
_cell_angle_gamma 70.964(8)
_cell_formula_units_Z 1
_cell_length_a 5.3034(5)
_cell_length_b 7.0632(6)
_cell_length_c 8.5675(7)
_cell_measurement_reflns_used 1482
_cell_measurement_temperature 173(2)
_cell_measurement_theta_max 30.1460
_cell_measurement_theta_min 4.4890
_cell_volume 277.98(5)
_computing_cell_refinement
;
CrysAlisPro, Agilent Technologies,
Version 1.171.35.11 (release 16-05-2011 CrysAlis171 .NET)
(compiled May 16 2011,17:55:39)
;
_computing_data_collection
;
CrysAlisPro, Agilent Technologies,
Version 1.171.35.11 (release 16-05-2011 CrysAlis171 .NET)
(compiled May 16 2011,17:55:39)
;
_computing_data_reduction
;
CrysAlisPro, Agilent Technologies,
Version 1.171.35.11 (release 16-05-2011 CrysAlis171 .NET)
(compiled May 16 2011,17:55:39)
;
_computing_molecular_graphics
;
'ORTEP (M. N. Burnett, C. K. Johnson, ORTEP-III: Oak Ridge Thermal Ellipsoid
# Plot Program for Crystal Structure Illustrations, Oak Ridge National
# Laboratory Report ORNL-6895, 1996). Windows version (L. J. Farrugia, Univ.
# Glasgow) used --- SCHAKAL (E. Keller, University of  Freiburg (Breisgau),
# Germany, 1995)'
;
_computing_publication_material
;PLATON (A. L. Spek, Acta Crystallogr, Sect. A, 1990, 46, C34, 1995 version).
# --- T.B.Cohen, Pure Appl. Chem. 1996,68,2339-2359 (atomic masses).
;
_computing_structure_refinement 'SHELXL-97 (Sheldrick, 1997)'
_computing_structure_solution SIR-92
_diffrn_ambient_temperature 173
_diffrn_detector_area_resol_mean 15.9809
_diffrn_measured_fraction_theta_full 0.996
_diffrn_measured_fraction_theta_max 0.996
_diffrn_measurement_device 'CCD camera on \k-goniostat'
_diffrn_measurement_device_type 'Xcalibur, Sapphire3'
_diffrn_measurement_method '\w scans'
_diffrn_orient_matrix_UB_11 -0.0359323000
_diffrn_orient_matrix_UB_12 0.1043579000
_diffrn_orient_matrix_UB_13 -0.0681604000
_diffrn_orient_matrix_UB_21 0.0327472000
_diffrn_orient_matrix_UB_22 -0.0500571000
_diffrn_orient_matrix_UB_23 -0.0591837000
_diffrn_orient_matrix_UB_31 -0.1333597000
_diffrn_orient_matrix_UB_32 0.0003005000
_diffrn_orient_matrix_UB_33 -0.0039403000
_diffrn_radiation_collimation 0.5
_diffrn_radiation_monochromator graphite
_diffrn_radiation_source 'Enhance (Mo) X-ray Source'
_diffrn_radiation_type 'Mo K\a'
_diffrn_radiation_wavelength 0.71073
_diffrn_reflns_av_R_equivalents 0.0412
_diffrn_reflns_av_sigmaI/netI 0.0385
_diffrn_reflns_limit_h_max 6
_diffrn_reflns_limit_h_min -6
_diffrn_reflns_limit_k_max 8
_diffrn_reflns_limit_k_min -8
_diffrn_reflns_limit_l_max 10
_diffrn_reflns_limit_l_min -10
_diffrn_reflns_number 3969
_diffrn_reflns_theta_full 26.00
_diffrn_reflns_theta_max 26.00
_diffrn_reflns_theta_min 4.33
_diffrn_source_current 40
_diffrn_source_type 'Spellman generator'
_diffrn_source_voltage 50
_exptl_absorpt_coefficient_mu 8.845
_exptl_absorpt_correction_T_max 0.7773
_exptl_absorpt_correction_T_min 0.1121
_exptl_absorpt_correction_type multi-scan
_exptl_absorpt_process_details
;
CrysAlisPro, Agilent Technologies,
Version 1.171.35.11 (release 16-05-2011 CrysAlis171 .NET)
(compiled May 16 2011,17:55:39)
Empirical absorption correction using spherical harmonics,
 implemented in SCALE3 ABSPACK scaling algorithm.
;
_exptl_crystal_colour colorless
_exptl_crystal_density_diffrn 2.551
_exptl_crystal_density_method 'not measured'
_exptl_crystal_description needle
_exptl_crystal_F_000 202
_exptl_crystal_size_max 0.44
_exptl_crystal_size_mid 0.05
_exptl_crystal_size_min 0.03
_refine_diff_density_max 0.487
_refine_diff_density_min -0.471
_refine_diff_density_rms 0.098
_refine_ls_extinction_method none
_refine_ls_goodness_of_fit_ref 1.045
_refine_ls_matrix_type full
_refine_ls_number_parameters 91
_refine_ls_number_reflns 1096
_refine_ls_number_restraints 0
_refine_ls_restrained_S_all 1.045
_refine_ls_R_factor_all 0.0283
_refine_ls_R_factor_gt 0.0242
_refine_ls_shift/su_max 0.000
_refine_ls_shift/su_mean 0.000
_refine_ls_structure_factor_coef Fsqd
_refine_ls_weighting_details 'calc w=1/[\s^2^(Fo^2^)+(0.0195P)^2^+0.0812P] where P=(Fo^2^+2Fc^2^)/3'
_refine_ls_weighting_scheme calc
_refine_ls_wR_factor_gt 0.0491
_refine_ls_wR_factor_ref 0.0509
_reflns_number_gt 1000
_reflns_number_total 1096
_reflns_threshold_expression >2sigma(I)
_cod_data_source_file c7dt00536a2.cif
_cod_data_source_block kx346
_cod_depositor_comments 'Adding full bibliography for 7042497--7042508.cif.'
_cod_original_cell_volume 277.98(4)
_cod_original_sg_symbol_Hall -P1
_cod_database_code 7042497

loop_
_symmetry_equiv_pos_as_xyz
'x, y, z'
'-x, -y, -z'

loop_
_atom_site_label
_atom_site_type_symbol
_atom_site_fract_x
_atom_site_fract_y
_atom_site_fract_z
_atom_site_U_iso_or_equiv
_atom_site_adp_type
_atom_site_occupancy
_atom_site_symmetry_multiplicity
_atom_site_calc_flag
O1 O 0.3925(4) 0.8049(4) 0.5206(3) 0.0210(5) Uani 1 1 d
O2 O 0.6591(4) 0.6649(4) 0.3615(3) 0.0223(5) Uani 1 1 d
N2 N 0.1987(5) 0.7053(4) 0.0815(3) 0.0197(6) Uani 1 1 d
N3 N 0.2829(5) 0.7192(4) -0.0674(3) 0.0213(6) Uani 1 1 d
N4 N 0.4328(5) 0.8538(4) -0.1218(3) 0.0199(6) Uani 1 1 d
N1 N 0.2950(5) 0.8323(4) 0.1268(3) 0.0168(5) Uani 1 1 d
N5 N 0.2211(5) 0.8678(4) 0.2743(3) 0.0181(6) Uani 1 1 d
N6 N 0.4346(5) 0.7722(4) 0.3863(3) 0.0166(5) Uani 1 1 d
C1 C 0.4358(6) 0.9237(5) -0.0001(4) 0.0157(6) Uani 1 1 d
Rb1 Rb 0.07635(5) 0.29417(5) 0.33881(4) 0.01919(11) Uani 1 1 d

loop_
_atom_site_aniso_label
_atom_site_aniso_U_11
_atom_site_aniso_U_22
_atom_site_aniso_U_33
_atom_site_aniso_U_23
_atom_site_aniso_U_13
_atom_site_aniso_U_12
O1 0.0245(11) 0.0280(14) 0.0152(11) -0.0124(10) 0.0070(9) -0.0105(10)
O2 0.0156(11) 0.0211(13) 0.0269(12) -0.0122(10) 0.0018(9) 0.0013(10)
N2 0.0194(13) 0.0193(15) 0.0212(14) -0.0071(12) -0.0021(11) -0.0078(12)
N3 0.0233(14) 0.0201(16) 0.0215(14) -0.0079(12) -0.0012(11) -0.0086(12)
N4 0.0230(14) 0.0180(15) 0.0198(14) -0.0067(12) 0.0002(11) -0.0088(12)
N1 0.0144(12) 0.0173(15) 0.0223(14) -0.0105(12) 0.0026(10) -0.0068(11)
N5 0.0142(12) 0.0227(16) 0.0165(13) -0.0085(12) 0.0013(10) -0.0042(11)
N6 0.0184(13) 0.0127(14) 0.0199(13) -0.0046(11) 0.0039(10) -0.0093(11)
C1 0.0156(14) 0.0159(16) 0.0147(14) -0.0051(12) -0.0007(11) -0.0053(12)
Rb1 0.01686(16) 0.01934(19) 0.02320(18) -0.01039(13) 0.00374(11) -0.00623(12)

loop_
_atom_type_symbol
_atom_type_description
_atom_type_scat_dispersion_real
_atom_type_scat_dispersion_imag
_atom_type_scat_source
C C 0.0033 0.0016 'International Tables Vol C Tables 4.2.6.8 and 6.1.1.4'
N N 0.0061 0.0033 'International Tables Vol C Tables 4.2.6.8 and 6.1.1.4'
O O 0.0106 0.0060 'International Tables Vol C Tables 4.2.6.8 and 6.1.1.4'
Rb Rb -0.9393 2.9676 'International Tables Vol C Tables 4.2.6.8 and 6.1.1.4'

loop_
_geom_angle_atom_site_label_1
_geom_angle_atom_site_label_2
_geom_angle_atom_site_label_3
_geom_angle
_geom_angle_site_symmetry_1
_geom_angle_site_symmetry_3
N6 O1 Rb1 110.39(16) . 2_566
N6 O1 Rb1 103.15(15) . 2_666
Rb1 O1 Rb1 134.24(8) 2_566 2_666
N6 O1 Rb1 94.98(16) . 1_565
Rb1 O1 Rb1 92.40(6) 2_566 1_565
Rb1 O1 Rb1 115.09(7) 2_666 1_565
N6 O2 Rb1 157.95(18) . 1_655
N6 O2 Rb1 90.60(16) . 2_666
Rb1 O2 Rb1 99.44(6) 1_655 2_666
N3 N2 N1 106.4(2) . .
N3 N2 Rb1 122.46(19) . .
N1 N2 Rb1 124.30(18) . .
N2 N3 N4 111.2(2) . .
N2 N3 Rb1 120.36(18) . 2_565
N4 N3 Rb1 118.59(17) . 2_565
C1 N4 N3 105.4(2) . .
C1 N4 Rb1 127.95(18) . 2_665
N3 N4 Rb1 114.30(18) . 2_665
N2 N1 C1 108.1(2) . .
N2 N1 N5 120.6(2) . .
C1 N1 N5 130.9(2) . .
N6 N5 N1 108.8(2) . .
N6 N5 Rb1 91.47(16) . 1_565
N1 N5 Rb1 129.99(18) . 1_565
N6 N5 Rb1 78.80(14) . 2_566
N1 N5 Rb1 146.88(18) . 2_566
Rb1 N5 Rb1 80.46(5) 1_565 2_566
O2 N6 O1 121.8(2) . .
O2 N6 N5 124.4(2) . .
O1 N6 N5 113.8(2) . .
O2 N6 Rb1 67.93(14) . 2_666
O1 N6 Rb1 55.79(13) . 2_666
N5 N6 Rb1 160.40(19) . 2_666
O2 N6 Rb1 140.01(18) . 1_565
O1 N6 Rb1 63.61(14) . 1_565
N5 N6 Rb1 65.61(15) . 1_565
Rb1 N6 Rb1 95.10(6) 2_666 1_565
O2 N6 Rb1 140.16(18) . 2_566
O1 N6 Rb1 50.05(13) . 2_566
N5 N6 Rb1 79.33(14) . 2_566
Rb1 N6 Rb1 100.29(6) 2_666 2_566
Rb1 N6 Rb1 76.57(5) 1_565 2_566
N4 C1 N1 109.0(3) . .
N4 C1 C1 126.7(3) . 2_675
N1 C1 C1 124.3(3) . 2_675
O1 Rb1 O1 134.24(8) 2_566 2_666
O1 Rb1 O2 66.66(6) 2_566 1_455
O1 Rb1 O2 117.53(6) 2_666 1_455
O1 Rb1 O1 87.60(6) 2_566 1_545
O1 Rb1 O1 64.91(7) 2_666 1_545
O2 Rb1 O1 145.95(6) 1_455 1_545
O1 Rb1 N5 85.79(6) 2_566 1_545
O1 Rb1 N5 94.15(6) 2_666 1_545
O2 Rb1 N5 147.27(6) 1_455 1_545
O1 Rb1 N5 40.96(6) 1_545 1_545
O1 Rb1 N2 136.09(6) 2_566 .
O1 Rb1 N2 81.52(6) 2_666 .
O2 Rb1 N2 74.32(7) 1_455 .
O1 Rb1 N2 135.96(6) 1_545 .
N5 Rb1 N2 121.45(7) 1_545 .
O1 Rb1 N3 68.44(6) 2_566 2_565
O1 Rb1 N3 147.93(6) 2_666 2_565
O2 Rb1 N3 91.06(6) 1_455 2_565
O1 Rb1 N3 100.06(6) 1_545 2_565
N5 Rb1 N3 61.36(7) 1_545 2_565
N2 Rb1 N3 93.67(7) . 2_565
O1 Rb1 O2 102.75(6) 2_566 2_666
O1 Rb1 O2 42.11(5) 2_666 2_666
O2 Rb1 O2 80.56(6) 1_455 2_666
O1 Rb1 O2 84.13(6) 1_545 2_666
N5 Rb1 O2 124.47(6) 1_545 2_666
N2 Rb1 O2 89.54(6) . 2_666
N3 Rb1 O2 169.87(6) 2_565 2_666
O1 Rb1 N4 141.22(6) 2_566 2_665
O1 Rb1 N4 63.57(6) 2_666 2_665
O2 Rb1 N4 144.22(7) 1_455 2_665
O1 Rb1 N4 69.36(6) 1_545 2_665
N5 Rb1 N4 56.22(6) 1_545 2_665
N2 Rb1 N4 70.51(7) . 2_665
N3 Rb1 N4 84.86(6) 2_565 2_665
O2 Rb1 N4 105.26(6) 2_666 2_665
O1 Rb1 N6 117.64(6) 2_566 2_666
O1 Rb1 N6 21.06(5) 2_666 2_666
O2 Rb1 N6 100.78(6) 1_455 2_666
O1 Rb1 N6 70.85(6) 1_545 2_666
N5 Rb1 N6 107.77(6) 1_545 2_666
N2 Rb1 N6 88.16(6) . 2_666
N3 Rb1 N6 168.06(6) 2_565 2_666
O2 Rb1 N6 21.46(5) 2_666 2_666
N4 Rb1 N6 84.63(6) 2_665 2_666
O1 Rb1 N6 95.16(6) 2_566 1_545
O1 Rb1 N6 72.67(6) 2_666 1_545
O2 Rb1 N6 161.61(6) 1_455 1_545
O1 Rb1 N6 21.41(5) 1_545 1_545
N5 Rb1 N6 22.92(6) 1_545 1_545
N2 Rb1 N6 123.64(6) . 1_545
N3 Rb1 N6 84.27(6) 2_565 1_545
O2 Rb1 N6 101.92(6) 2_666 1_545
N4 Rb1 N6 53.17(6) 2_665 1_545
N6 Rb1 N6 84.90(6) 2_666 1_545
O1 Rb1 N6 19.56(5) 2_566 2_566
O1 Rb1 N6 119.30(6) 2_666 2_566
O2 Rb1 N6 58.48(6) 1_455 2_566
O1 Rb1 N6 89.81(6) 1_545 2_566
N5 Rb1 N6 100.13(6) 1_545 2_566
N2 Rb1 N6 132.79(6) . 2_566
N3 Rb1 N6 87.12(6) 2_565 2_566
O2 Rb1 N6 83.66(5) 2_666 2_566
N4 Rb1 N6 155.90(6) 2_665 2_566
N6 Rb1 N6 100.29(6) 2_666 2_566
N6 Rb1 N6 103.43(5) 1_545 2_566

loop_
_geom_bond_atom_site_label_1
_geom_bond_atom_site_label_2
_geom_bond_distance
_geom_bond_site_symmetry_2
O1 N6 1.254(3) .
O1 Rb1 2.871(2) 2_566
O1 Rb1 2.885(2) 2_666
O1 Rb1 3.077(2) 1_565
O2 N6 1.243(3) .
O2 Rb1 2.892(2) 1_655
O2 Rb1 3.148(2) 2_666
N2 N3 1.304(4) .
N2 N1 1.347(3) .
N2 Rb1 3.120(3) .
N3 N4 1.362(4) .
N3 Rb1 3.139(2) 2_565
N4 C1 1.320(4) .
N4 Rb1 3.243(3) 2_665
N1 C1 1.351(4) .
N1 N5 1.393(3) .
N5 N6 1.333(3) .
N5 Rb1 3.117(3) 1_565
N5 Rb1 3.517(2) 2_566
N6 Rb1 3.397(2) 2_666
N6 Rb1 3.422(3) 1_565
N6 Rb1 3.511(2) 2_566
C1 C1 1.451(6) 2_675
Rb1 O1 2.871(2) 2_566
Rb1 O1 2.885(2) 2_666
Rb1 O2 2.892(2) 1_455
Rb1 O1 3.077(2) 1_545
Rb1 N5 3.117(3) 1_545
Rb1 N3 3.139(2) 2_565
Rb1 O2 3.148(2) 2_666
Rb1 N4 3.243(3) 2_665
Rb1 N6 3.397(2) 2_666
Rb1 N6 3.422(3) 1_545
Rb1 N6 3.511(2) 2_566

loop_
_geom_torsion_atom_site_label_1
_geom_torsion_atom_site_label_2
_geom_torsion_atom_site_label_3
_geom_torsion_atom_site_label_4
_geom_torsion
_geom_torsion_site_symmetry_1
_geom_torsion_site_symmetry_4
N1 N2 N3 N4 -0.2(3) . .
Rb1 N2 N3 N4 -152.20(18) . .
N1 N2 N3 Rb1 -145.42(18) . 2_565
Rb1 N2 N3 Rb1 62.6(2) . 2_565
N2 N3 N4 C1 -0.4(3) . .
Rb1 N3 N4 C1 145.49(19) 2_565 .
N2 N3 N4 Rb1 145.07(19) . 2_665
Rb1 N3 N4 Rb1 -69.0(2) 2_565 2_665
N3 N2 N1 C1 0.7(3) . .
Rb1 N2 N1 C1 152.08(19) . .
N3 N2 N1 N5 174.4(2) . .
Rb1 N2 N1 N5 -34.3(3) . .
N2 N1 N5 N6 112.5(3) . .
C1 N1 N5 N6 -75.5(4) . .
N2 N1 N5 Rb1 -138.8(2) . 1_565
C1 N1 N5 Rb1 33.2(4) . 1_565
N2 N1 N5 Rb1 14.1(5) . 2_566
C1 N1 N5 Rb1 -173.9(2) . 2_566
Rb1 O2 N6 O1 102.4(5) 1_655 .
Rb1 O2 N6 O1 -15.2(3) 2_666 .
Rb1 O2 N6 N5 -79.8(6) 1_655 .
Rb1 O2 N6 N5 162.6(3) 2_666 .
Rb1 O2 N6 Rb1 117.6(5) 1_655 2_666
Rb1 O2 N6 Rb1 -171.9(3) 1_655 1_565
Rb1 O2 N6 Rb1 70.5(2) 2_666 1_565
Rb1 O2 N6 Rb1 38.3(6) 1_655 2_566
Rb1 O2 N6 Rb1 -79.3(2) 2_666 2_566
Rb1 O1 N6 O2 -131.2(2) 2_566 .
Rb1 O1 N6 O2 17.1(3) 2_666 .
Rb1 O1 N6 O2 134.3(2) 1_565 .
Rb1 O1 N6 N5 50.7(3) 2_566 .
Rb1 O1 N6 N5 -160.95(19) 2_666 .
Rb1 O1 N6 N5 -43.7(2) 1_565 .
Rb1 O1 N6 Rb1 -148.34(16) 2_566 2_666
Rb1 O1 N6 Rb1 117.22(10) 1_565 2_666
Rb1 O1 N6 Rb1 94.44(11) 2_566 1_565
Rb1 O1 N6 Rb1 -117.22(10) 2_666 1_565
Rb1 O1 N6 Rb1 148.34(16) 2_666 2_566
Rb1 O1 N6 Rb1 -94.44(11) 1_565 2_566
N1 N5 N6 O2 -1.7(4) . .
Rb1 N5 N6 O2 -135.2(2) 1_565 .
Rb1 N5 N6 O2 144.9(3) 2_566 .
N1 N5 N6 O1 176.3(2) . .
Rb1 N5 N6 O1 42.8(2) 1_565 .
Rb1 N5 N6 O1 -37.1(2) 2_566 .
N1 N5 N6 Rb1 122.7(5) . 2_666
Rb1 N5 N6 Rb1 -10.8(5) 1_565 2_666
Rb1 N5 N6 Rb1 -90.7(5) 2_566 2_666
N1 N5 N6 Rb1 133.5(2) . 1_565
Rb1 N5 N6 Rb1 -79.97(5) 2_566 1_565
N1 N5 N6 Rb1 -146.6(2) . 2_566
Rb1 N5 N6 Rb1 79.97(5) 1_565 2_566
N3 N4 C1 N1 0.9(3) . .
Rb1 N4 C1 N1 -138.2(2) 2_665 .
N3 N4 C1 C1 -178.3(4) . 2_675
Rb1 N4 C1 C1 42.6(5) 2_665 2_675
N2 N1 C1 N4 -1.0(3) . .
N5 N1 C1 N4 -173.8(3) . .
N2 N1 C1 C1 178.2(4) . 2_675
N5 N1 C1 C1 5.4(6) . 2_675
N3 N2 Rb1 O1 -112.5(2) . 2_566
N1 N2 Rb1 O1 100.6(2) . 2_566
N3 N2 Rb1 O1 98.0(2) . 2_666
N1 N2 Rb1 O1 -49.0(2) . 2_666
N3 N2 Rb1 O2 -140.2(2) . 1_455
N1 N2 Rb1 O2 72.8(2) . 1_455
N3 N2 Rb1 O1 58.4(2) . 1_545
N1 N2 Rb1 O1 -88.5(2) . 1_545
N3 N2 Rb1 N5 8.3(2) . 1_545
N1 N2 Rb1 N5 -138.7(2) . 1_545
N3 N2 Rb1 N3 -50.1(2) . 2_565
N1 N2 Rb1 N3 162.9(2) . 2_565
N3 N2 Rb1 O2 139.5(2) . 2_666
N1 N2 Rb1 O2 -7.5(2) . 2_666
N3 N2 Rb1 N4 33.1(2) . 2_665
N1 N2 Rb1 N4 -113.9(2) . 2_665
N3 N2 Rb1 N6 118.1(2) . 2_666
N1 N2 Rb1 N6 -28.9(2) . 2_666
N3 N2 Rb1 N6 35.4(2) . 1_545
N1 N2 Rb1 N6 -111.5(2) . 1_545
N3 N2 Rb1 N6 -139.61(19) . 2_566
N1 N2 Rb1 N6 73.4(2) . 2_566
